data_2225477
loop_
_publ_author_name
'Rodrigues, Vinola Zeena'
'Tokar\<c\'ik, Miroslav'
'Gowda, B. Thimme'
'Ko\<z\'i\<sek, Jozef'

_publ_section_title
;
 <i>N</i>-(3-Chlorophenyl)-3-methylbenzamide hemihydrate
;
_journal_coeditor_code BT5221
_journal_issue 4
_journal_name_full 'Acta Crystallographica Section E'
_journal_page_first o997
_journal_paper_doi 10.1107/S1600536810010354
_journal_volume 66
_journal_year 2010
_chemical_formula_moiety 'C14 H12 Cl N O, 0.5H2 O'
_chemical_formula_sum 'C14 H13 Cl N O1.5'
_chemical_formula_weight 254.71
_chemical_name_systematic
;
<i>N</i>-(3-Chlorophenyl)-3-methylbenzamide hemihydrate
;
_space_group_IT_number 15
_symmetry_cell_setting monoclinic
_symmetry_space_group_name_Hall '-C 2yc'
_symmetry_space_group_name_H-M 'C 1 2/c 1'
_atom_sites_solution_hydrogens geom
_atom_sites_solution_primary direct
_atom_sites_solution_secondary difmap
_audit_creation_method 'WinGX routine CIF_UPDATE'
_cell_angle_alpha 90
_cell_angle_beta 95.365(3)
_cell_angle_gamma 90
_cell_formula_units_Z 8
_cell_length_a 7.6497(3)
_cell_length_b 12.6829(5)
_cell_length_c 25.9694(10)
_cell_measurement_reflns_used 9097
_cell_measurement_temperature 295(2)
_cell_measurement_theta_max 29.5558
_cell_measurement_theta_min 2.3588
_cell_volume 2508.52(17)
_computing_cell_refinement
;
CrysAlis Pro (Oxford Diffraction, 2009)
;
_computing_data_collection
;
CrysAlis Pro (Oxford Diffraction, 2009)
;
_computing_data_reduction
;
CrysAlis Pro (Oxford Diffraction, 2009)
;
_computing_molecular_graphics
;
ORTEP-3 (Farrugia, 1997) and DIAMOND (Brandenburg, 2002)
;
_computing_publication_material
;
SHELXL97 (Sheldrick, 2008), PLATON (Spek, 2009) and WinGX
(Farrugia, 1999)
;
_computing_structure_refinement 'SHELXL97 (Sheldrick, 2008)'
_computing_structure_solution 'SHELXS97 (Sheldrick, 2008)'
_diffrn_ambient_temperature 295(2)
_diffrn_detector_area_resol_mean 10.434
_diffrn_measured_fraction_theta_full 1.000
_diffrn_measured_fraction_theta_max 1.000
_diffrn_measurement_device_type 'Oxford Diffraction Xcalibur diffractometer with a Ruby Gemini detector'
_diffrn_measurement_method '\w scans'
_diffrn_radiation_monochromator graphite
_diffrn_radiation_type MoK\a
_diffrn_radiation_wavelength 0.71073
_diffrn_reflns_av_R_equivalents 0.0292
_diffrn_reflns_limit_h_max 9
_diffrn_reflns_limit_h_min -9
_diffrn_reflns_limit_k_max 15
_diffrn_reflns_limit_k_min -15
_diffrn_reflns_limit_l_max 31
_diffrn_reflns_limit_l_min -31
_diffrn_reflns_number 19774
_diffrn_reflns_theta_full 25.3
_diffrn_reflns_theta_max 25.3
_diffrn_reflns_theta_min 3.12
_diffrn_standards_number 0
_exptl_absorpt_coefficient_mu 0.292
_exptl_absorpt_correction_T_max 0.984
_exptl_absorpt_correction_T_min 0.860
_exptl_absorpt_correction_type analytical
_exptl_absorpt_process_details
;
(CrysAlis Pro; Oxford Diffraction, 2009)
;
_exptl_crystal_colour colourless
_exptl_crystal_density_diffrn 1.349
_exptl_crystal_density_method 'not measured'
_exptl_crystal_description rod
_exptl_crystal_F_000 1064
_exptl_crystal_size_max 0.52
_exptl_crystal_size_mid 0.16
_exptl_crystal_size_min 0.06
_refine_diff_density_max 0.155
_refine_diff_density_min -0.197
_refine_ls_extinction_method none
_refine_ls_goodness_of_fit_ref 1.066
_refine_ls_hydrogen_treatment mixed
_refine_ls_matrix_type full
_refine_ls_number_parameters 164
_refine_ls_number_reflns 2277
_refine_ls_number_restraints 2
_refine_ls_restrained_S_all 1.066
_refine_ls_R_factor_all 0.0545
_refine_ls_R_factor_gt 0.0409
_refine_ls_shift/su_max 0.001
_refine_ls_shift/su_mean 0.000
_refine_ls_structure_factor_coef Fsqd
_refine_ls_weighting_details 'calc w=1/[\s^2^(Fo^2^)+(0.0370P)^2^+1.9211P] where P=(Fo^2^+2Fc^2^)/3'
_refine_ls_weighting_scheme calc
_refine_ls_wR_factor_gt 0.0903
_refine_ls_wR_factor_ref 0.0945
_reflns_number_gt 1894
_reflns_number_total 2277
_reflns_threshold_expression I>2\s(I)
_cod_data_source_file bt5221.cif
_cod_data_source_block I
_cod_original_cell_volume 2508.54(16)
_cod_original_sg_symbol_H-M 'C 2/c'
_cod_original_formula_sum 'C14 H13 Cl1 N1 O1.5'
_cod_database_code 2225477
_cod_database_fobs_code 2225477

loop_
_symmetry_equiv_pos_as_xyz
'x, y, z'
'-x, y, -z+1/2'
'x+1/2, y+1/2, z'
'-x+1/2, y+1/2, -z+1/2'
'-x, -y, -z'
'x, -y, z-1/2'
'-x+1/2, -y+1/2, -z'
'x+1/2, -y+1/2, z-1/2'

loop_
_atom_site_type_symbol
_atom_site_label
_atom_site_fract_x
_atom_site_fract_y
_atom_site_fract_z
_atom_site_U_iso_or_equiv
_atom_site_adp_type
_atom_site_calc_flag
_atom_site_refinement_flags
_atom_site_occupancy
_atom_site_disorder_assembly
_atom_site_disorder_group
C C1 0.2652(2) 0.58130(14) 0.27335(7) 0.0377(4) Uani d U 1 . .
C C2 0.2321(2) 0.59925(13) 0.21633(6) 0.0357(4) Uani d . 1 . .
C C3 0.1655(2) 0.69364(13) 0.19574(6) 0.0369(4) Uani d . 1 . .
H H3 0.1451 0.749 0.2179 0.044 Uiso calc R 1 . .
C C4 0.1286(2) 0.70707(14) 0.14252(7) 0.0384(4) Uani d . 1 . .
C C5 0.1625(2) 0.62336(15) 0.11091(7) 0.0447(4) Uani d . 1 . .
H H5 0.1389 0.6307 0.0753 0.054 Uiso calc R 1 . .
C C6 0.2302(3) 0.52944(15) 0.13046(7) 0.0485(5) Uani d . 1 . .
H H6 0.2535 0.4748 0.1082 0.058 Uiso calc R 1 . .
C C7 0.2633(2) 0.51674(14) 0.18334(7) 0.0435(4) Uani d . 1 . .
H H7 0.3064 0.4529 0.1968 0.052 Uiso calc R 1 . .
C C8 0.3568(2) 0.67382(13) 0.35616(6) 0.0330(4) Uani d . 1 . .
C C9 0.2973(2) 0.59967(14) 0.38974(7) 0.0392(4) Uani d . 1 . .
H H9 0.2362 0.5402 0.3772 0.047 Uiso calc R 1 . .
C C10 0.3311(2) 0.61650(15) 0.44221(7) 0.0450(4) Uani d . 1 . .
C C11 0.4205(3) 0.70309(16) 0.46236(7) 0.0524(5) Uani d . 1 . .
H H11 0.4424 0.7123 0.4979 0.063 Uiso calc R 1 . .
C C12 0.4770(3) 0.77618(16) 0.42818(7) 0.0516(5) Uani d U 1 . .
H H12 0.5371 0.8359 0.4409 0.062 Uiso calc R 1 . .
C C13 0.4461(2) 0.76231(14) 0.37559(7) 0.0407(4) Uani d U 1 . .
H H13 0.4851 0.8123 0.3531 0.049 Uiso calc R 1 . .
C C14 0.0552(3) 0.80902(15) 0.12042(8) 0.0542(5) Uani d . 1 . .
H H14A 0.0834 0.865 0.1446 0.081 Uiso calc PR 0.52(9) A 1
H H14B -0.07 0.8032 0.1138 0.081 Uiso calc PR 0.52(9) A 1
H H14C 0.1053 0.824 0.0887 0.081 Uiso calc PR 0.52(9) A 1
H H14D 0.1418 0.8436 0.1019 0.081 Uiso calc PR 0.48(9) A 2
H H14E 0.0242 0.8537 0.148 0.081 Uiso calc PR 0.48(9) A 2
H H14F -0.0474 0.7949 0.0972 0.081 Uiso calc PR 0.48(9) A 2
N N1 0.32473(17) 0.66596(11) 0.30168(5) 0.0362(3) Uani d . 1 . .
H H1N 0.3456 0.7217 0.2845 0.043 Uiso calc R 1 . .
O O1 0.24049(18) 0.49471(10) 0.29259(5) 0.0516(4) Uani d U 1 . .
O O2W 0 0.34503(13) 0.25 0.0413(4) Uani d S 1 . .
H H2W 0.077(2) 0.3837(15) 0.2631(7) 0.05 Uiso d . 1 . .
Cl Cl1 0.25269(9) 0.52457(5) 0.48445(2) 0.0763(2) Uani d . 1 . .

loop_
_atom_site_aniso_label
_atom_site_aniso_U_11
_atom_site_aniso_U_22
_atom_site_aniso_U_33
_atom_site_aniso_U_12
_atom_site_aniso_U_13
_atom_site_aniso_U_23
C1 0.0362(9) 0.0364(10) 0.0401(9) -0.0005(7) 0.0012(7) -0.0016(8)
C2 0.0340(9) 0.0362(10) 0.0368(9) -0.0055(7) 0.0030(7) -0.0004(7)
C3 0.0350(9) 0.0368(9) 0.0389(10) -0.0028(7) 0.0028(7) -0.0064(8)
C4 0.0356(9) 0.0388(10) 0.0401(10) -0.0050(7) -0.0005(7) -0.0018(8)
C5 0.0503(10) 0.0495(11) 0.0337(9) -0.0073(9) 0.0010(8) -0.0041(9)
C6 0.0611(12) 0.0412(11) 0.0438(11) -0.0018(9) 0.0090(9) -0.0111(9)
C7 0.0514(10) 0.0354(10) 0.0440(10) -0.0002(8) 0.0057(8) -0.0023(8)
C8 0.0322(8) 0.0330(9) 0.0339(9) 0.0055(7) 0.0028(7) -0.0017(7)
C9 0.0442(10) 0.0344(9) 0.0389(10) -0.0013(8) 0.0035(8) -0.0021(8)
C10 0.0534(11) 0.0441(11) 0.0381(10) 0.0026(9) 0.0077(8) 0.0044(8)
C11 0.0641(12) 0.0601(13) 0.0321(10) -0.0029(10) -0.0007(9) -0.0071(9)
C12 0.0566(12) 0.0477(11) 0.0497(11) -0.0101(9) 0.0014(9) -0.0113(9)
C13 0.0456(10) 0.0380(10) 0.0388(10) -0.0027(8) 0.0051(8) -0.0012(8)
C14 0.0607(12) 0.0472(12) 0.0529(12) 0.0029(10) -0.0041(9) 0.0026(9)
N1 0.0435(8) 0.0319(7) 0.0331(8) -0.0034(6) 0.0025(6) 0.0023(6)
O1 0.0757(9) 0.0354(7) 0.0417(7) -0.0116(6) -0.0055(6) 0.0036(6)
O2W 0.0476(10) 0.0314(10) 0.0442(10) 0 -0.0003(8) 0
Cl1 0.1181(5) 0.0692(4) 0.0436(3) -0.0204(3) 0.0181(3) 0.0103(3)

loop_
_atom_type_symbol
_atom_type_description
_atom_type_scat_dispersion_real
_atom_type_scat_dispersion_imag
_atom_type_scat_source
C C 0.0033 0.0016 'International Tables Vol C Tables 4.2.6.8 and 6.1.1.4'
H H 0 0 'International Tables Vol C Tables 4.2.6.8 and 6.1.1.4'
N N 0.0061 0.0033 'International Tables Vol C Tables 4.2.6.8 and 6.1.1.4'
O O 0.0106 0.006 'International Tables Vol C Tables 4.2.6.8 and 6.1.1.4'
Cl Cl 0.1484 0.1585 'International Tables Vol C Tables 4.2.6.8 and 6.1.1.4'

loop_
_geom_angle_atom_site_label_1
_geom_angle_atom_site_label_2
_geom_angle_atom_site_label_3
_geom_angle_site_symmetry_1
_geom_angle_site_symmetry_3
_geom_angle
_geom_angle_publ_flag
O1 C1 N1 . . 122.95(16) ?
O1 C1 C2 . . 121.35(15) ?
N1 C1 C2 . . 115.69(15) ?
C7 C2 C3 . . 119.37(16) ?
C7 C2 C1 . . 118.28(15) ?
C3 C2 C1 . . 122.30(15) ?
C2 C3 C4 . . 121.33(16) ?
C2 C3 H3 . . 119.3 ?
C4 C3 H3 . . 119.3 ?
C5 C4 C3 . . 117.58(16) ?
C5 C4 C14 . . 121.24(16) ?
C3 C4 C14 . . 121.17(16) ?
C6 C5 C4 . . 122.05(17) ?
C6 C5 H5 . . 119 ?
C4 C5 H5 . . 119 ?
C5 C6 C7 . . 119.67(17) ?
C5 C6 H6 . . 120.2 ?
C7 C6 H6 . . 120.2 ?
C6 C7 C2 . . 119.98(17) ?
C6 C7 H7 . . 120 ?
C2 C7 H7 . . 120 ?
C13 C8 C9 . . 119.99(15) ?
C13 C8 N1 . . 117.04(15) ?
C9 C8 N1 . . 122.92(15) ?
C10 C9 C8 . . 118.26(16) ?
C10 C9 H9 . . 120.9 ?
C8 C9 H9 . . 120.9 ?
C11 C10 C9 . . 122.79(17) ?
C11 C10 Cl1 . . 118.93(14) ?
C9 C10 Cl1 . . 118.27(14) ?
C10 C11 C12 . . 117.86(17) ?
C10 C11 H11 . . 121.1 ?
C12 C11 H11 . . 121.1 ?
C13 C12 C11 . . 121.16(18) ?
C13 C12 H12 . . 119.4 ?
C11 C12 H12 . . 119.4 ?
C12 C13 C8 . . 119.93(17) ?
C12 C13 H13 . . 120 ?
C8 C13 H13 . . 120 ?
C4 C14 H14A . . 109.5 ?
C4 C14 H14B . . 109.5 ?
C4 C14 H14C . . 109.5 ?
C4 C14 H14D . . 109.5 ?
C4 C14 H14E . . 109.5 ?
H14D C14 H14E . . 109.5 ?
C4 C14 H14F . . 109.5 ?
H14D C14 H14F . . 109.5 ?
H14E C14 H14F . . 109.5 ?
C1 N1 C8 . . 127.99(14) ?
C1 N1 H1N . . 116 ?
C8 N1 H1N . . 116 ?

loop_
_geom_bond_atom_site_label_1
_geom_bond_atom_site_label_2
_geom_bond_site_symmetry_2
_geom_bond_distance
_geom_bond_publ_flag
C1 O1 . 1.228(2) ?
C1 N1 . 1.356(2) ?
C1 C2 . 1.496(2) ?
C2 C7 . 1.387(2) ?
C2 C3 . 1.389(2) ?
C3 C4 . 1.395(2) ?
C3 H3 . 0.93 ?
C4 C5 . 1.382(2) ?
C4 C14 . 1.502(3) ?
C5 C6 . 1.377(3) ?
C5 H5 . 0.93 ?
C6 C7 . 1.382(3) ?
C6 H6 . 0.93 ?
C7 H7 . 0.93 ?
C8 C13 . 1.384(2) ?
C8 C9 . 1.388(2) ?
C8 N1 . 1.417(2) ?
C9 C10 . 1.380(2) ?
C9 H9 . 0.93 ?
C10 C11 . 1.371(3) ?
C10 Cl1 . 1.7451(19) ?
C11 C12 . 1.380(3) ?
C11 H11 . 0.93 ?
C12 C13 . 1.375(2) ?
C12 H12 . 0.93 ?
C13 H13 . 0.93 ?
C14 H14A . 0.96 ?
C14 H14B . 0.96 ?
C14 H14C . 0.96 ?
C14 H14D . 0.96 ?
C14 H14E . 0.96 ?
C14 H14F . 0.96 ?
N1 H1N . 0.86 ?
O2W H2W . 0.813(18) ?

loop_
_geom_hbond_atom_site_label_D
_geom_hbond_atom_site_label_H
_geom_hbond_atom_site_label_A
_geom_hbond_site_symmetry_A
_geom_hbond_distance_DH
_geom_hbond_distance_HA
_geom_hbond_distance_DA
_geom_hbond_angle_DHA
N1 H1N O2W 3 0.86 2.2 3.0155(19) 158
O2W H2W O1 . 0.813(18) 1.991(18) 2.7984(17) 171.9(19)

loop_
_geom_torsion_atom_site_label_1
_geom_torsion_atom_site_label_2
_geom_torsion_atom_site_label_3
_geom_torsion_atom_site_label_4
_geom_torsion_site_symmetry_1
_geom_torsion_site_symmetry_2
_geom_torsion_site_symmetry_3
_geom_torsion_site_symmetry_4
_geom_torsion
_geom_torsion_publ_flag
O1 C1 C2 C7 . . . . -33.4(2) ?
N1 C1 C2 C7 . . . . 146.10(16) ?
O1 C1 C2 C3 . . . . 144.07(17) ?
N1 C1 C2 C3 . . . . -36.4(2) ?
C7 C2 C3 C4 . . . . 0.2(2) ?
C1 C2 C3 C4 . . . . -177.18(15) ?
C2 C3 C4 C5 . . . . -0.7(2) ?
C2 C3 C4 C14 . . . . 179.53(16) ?
C3 C4 C5 C6 . . . . 0.1(3) ?
C14 C4 C5 C6 . . . . 179.83(17) ?
C4 C5 C6 C7 . . . . 1.0(3) ?
C5 C6 C7 C2 . . . . -1.5(3) ?
C3 C2 C7 C6 . . . . 0.9(3) ?
C1 C2 C7 C6 . . . . 178.40(16) ?
C13 C8 C9 C10 . . . . -0.6(2) ?
N1 C8 C9 C10 . . . . -178.05(15) ?
C8 C9 C10 C11 . . . . 0.1(3) ?
C8 C9 C10 Cl1 . . . . 178.80(13) ?
C9 C10 C11 C12 . . . . 0.5(3) ?
Cl1 C10 C11 C12 . . . . -178.23(15) ?
C10 C11 C12 C13 . . . . -0.5(3) ?
C11 C12 C13 C8 . . . . 0.0(3) ?
C9 C8 C13 C12 . . . . 0.6(3) ?
N1 C8 C13 C12 . . . . 178.17(16) ?
O1 C1 N1 C8 . . . . -4.7(3) ?
C2 C1 N1 C8 . . . . 175.85(14) ?
C13 C8 N1 C1 . . . . 169.04(16) ?
C9 C8 N1 C1 . . . . -13.4(3) ?
